data_7203293
loop_
_publ_author_name
'Ofir, Yuval'
'Zelichenok, Alexander'
'Yitzchaik, Shlomo'

_publ_section_title
;
 1,4;5,8-naphthalene-tetracarboxylic diimide derivatives as model
 compounds for molecular layer epitaxy
;
_journal_issue 22
_journal_name_full 'Journal of Materials Chemistry'
_journal_page_first 2142
_journal_paper_doi 10.1039/b601258b
_journal_volume 16
_journal_year 2006
_chemical_formula_moiety 'C26 H14 N2 O4'
_chemical_formula_sum 'C26 H14 N2 O4'
_chemical_formula_weight 418.39
_chemical_name_systematic
;
?
;
_space_group_IT_number 14
_symmetry_cell_setting monoclinic
_symmetry_space_group_name_Hall '-P 2yn'
_symmetry_space_group_name_H-M 'P 1 21/n 1'
_atom_sites_solution_hydrogens geom
_atom_sites_solution_primary direct
_atom_sites_solution_secondary difmap
_audit_creation_method SHELXL-97
_cell_angle_alpha 90.00
_cell_angle_beta 91.005(2)
_cell_angle_gamma 90.00
_cell_formula_units_Z 2
_cell_length_a 5.1360(6)
_cell_length_b 7.5227(8)
_cell_length_c 25.623(3)
_cell_measurement_reflns_used 955
_cell_measurement_temperature 295(1)
_cell_measurement_theta_max 26.18
_cell_measurement_theta_min 3.14
_cell_volume 989.83(19)
_computing_cell_refinement 'Bruker SMART'
_computing_data_collection 'Bruker SMART'
_computing_data_reduction 'Bruker SAINT'
_computing_molecular_graphics 'Bruker SHELXTL'
_computing_publication_material 'Bruker SHELXTL'
_computing_structure_refinement 'SHELXL-97 (Sheldrick, 1997)'
_computing_structure_solution 'SHELXS-97 (Sheldrick, 1990)'
_diffrn_ambient_temperature 295(2)
_diffrn_measured_fraction_theta_full 0.999
_diffrn_measured_fraction_theta_max 0.999
_diffrn_measurement_device_type 'CCD area detector'
_diffrn_measurement_method 'phi and omega scans'
_diffrn_radiation_monochromator graphite
_diffrn_radiation_source 'fine-focus sealed tube'
_diffrn_radiation_type MoK\a
_diffrn_radiation_wavelength 0.71073
_diffrn_reflns_av_R_equivalents 0.0764
_diffrn_reflns_av_sigmaI/netI 0.0811
_diffrn_reflns_limit_h_max 6
_diffrn_reflns_limit_h_min -6
_diffrn_reflns_limit_k_max 9
_diffrn_reflns_limit_k_min -9
_diffrn_reflns_limit_l_max 31
_diffrn_reflns_limit_l_min -31
_diffrn_reflns_number 10092
_diffrn_reflns_theta_full 26.00
_diffrn_reflns_theta_max 26.00
_diffrn_reflns_theta_min 1.59
_exptl_absorpt_coefficient_mu 0.096
_exptl_absorpt_correction_T_max 0.995
_exptl_absorpt_correction_T_min 0.831
_exptl_absorpt_correction_type integration
_exptl_absorpt_process_details 'Face-Indexed Absorption Correction, Bruker-XPREP'
_exptl_crystal_colour 'light red'
_exptl_crystal_density_diffrn 1.404
_exptl_crystal_density_method 'not measured'
_exptl_crystal_description plate
_exptl_crystal_F_000 432
_exptl_crystal_size_max 0.20
_exptl_crystal_size_mid 0.12
_exptl_crystal_size_min 0.05
_refine_diff_density_max 0.171
_refine_diff_density_min -0.203
_refine_diff_density_rms 0.037
_refine_ls_extinction_method none
_refine_ls_goodness_of_fit_ref 1.013
_refine_ls_hydrogen_treatment mixed
_refine_ls_matrix_type full
_refine_ls_number_parameters 173
_refine_ls_number_reflns 1952
_refine_ls_number_restraints 0
_refine_ls_restrained_S_all 1.013
_refine_ls_R_factor_all 0.1313
_refine_ls_R_factor_gt 0.0644
_refine_ls_shift/su_max 0.000
_refine_ls_shift/su_mean 0.000
_refine_ls_structure_factor_coef Fsqd
_refine_ls_weighting_details 'calc w=1/[\s^2^(Fo^2^)+(0.0407P)^2^+0.0000P] where P=(Fo^2^+2Fc^2^)/3'
_refine_ls_weighting_scheme calc
_refine_ls_wR_factor_gt 0.1037
_refine_ls_wR_factor_ref 0.1250
_reflns_number_gt 1116
_reflns_number_total 1952
_reflns_threshold_expression >2sigma(I)
_cod_data_source_file b601258b.txt
_cod_data_source_block Diphenyl-NTCDI
_cod_depositor_comments
;
The following automatic conversions were performed:
'_symmetry_cell_setting' value 'Monoclinic' changed to 'monoclinic'
according to '/home/saulius/struct/CIF-dictionaries/cif_core.dic'
dictionary named 'cif_core.dic' version 2.4.1 from 2010-06-29.

Automatic conversion script
Id: cif_fix_enum 1527 2010-12-29 10:47:43Z saulius 
;
_cod_original_cell_volume 989.81(19)
_cod_original_sg_symbol_Hall '-P 2yn '
_cod_original_sg_symbol_H-M P2(1)/n
_cod_database_code 7203293

loop_
_symmetry_equiv_pos_as_xyz
'x, y, z'
'-x+1/2, y+1/2, -z+1/2'
'-x, -y, -z'
'x-1/2, -y-1/2, z-1/2'

loop_
_atom_site_label
_atom_site_type_symbol
_atom_site_fract_x
_atom_site_fract_y
_atom_site_fract_z
_atom_site_U_iso_or_equiv
_atom_site_adp_type
_atom_site_occupancy
_atom_site_symmetry_multiplicity
_atom_site_calc_flag
_atom_site_refinement_flags
_atom_site_disorder_assembly
_atom_site_disorder_group
C1 C 0.3903(6) 0.1510(4) 0.56216(11) 0.0381(8) Uani 1 1 d . . .
C2 C 0.7453(6) 0.3340(4) 0.60176(12) 0.0398(8) Uani 1 1 d . . .
C3 C 0.7103(5) 0.4645(4) 0.55889(11) 0.0355(7) Uani 1 1 d . . .
C4 C 0.5163(5) 0.4364(4) 0.52018(10) 0.0324(7) Uani 1 1 d . . .
C5 C 0.3571(5) 0.2851(4) 0.52065(11) 0.0351(7) Uani 1 1 d . . .
C6 C 0.8654(6) 0.6123(4) 0.55693(12) 0.0408(8) Uani 1 1 d . . .
H6 H 0.994(5) 0.630(3) 0.5844(10) 0.046(8) Uiso 1 1 d . . .
C7 C 0.1680(6) 0.2617(4) 0.48254(12) 0.0421(8) Uani 1 1 d . . .
H7 H 0.060(6) 0.158(4) 0.4829(11) 0.062(10) Uiso 1 1 d . . .
C8 C 0.5878(6) 0.0679(4) 0.64584(11) 0.0380(8) Uani 1 1 d . . .
C9 C 0.7769(7) -0.0595(5) 0.64824(13) 0.0499(9) Uani 1 1 d . . .
H9 H 0.909(5) -0.064(4) 0.6217(11) 0.059(10) Uiso 1 1 d . . .
C10 C 0.7848(8) -0.1761(5) 0.69001(15) 0.0616(11) Uani 1 1 d . . .
H10 H 0.914(6) -0.261(4) 0.6916(11) 0.059(11) Uiso 1 1 d . . .
C11 C 0.6068(8) -0.1631(5) 0.72904(15) 0.0596(11) Uani 1 1 d . . .
H11 H 0.608(6) -0.238(4) 0.7574(13) 0.069(11) Uiso 1 1 d . . .
C12 C 0.4207(7) -0.0337(5) 0.72630(14) 0.0569(10) Uani 1 1 d . . .
H12 H 0.293(6) -0.020(4) 0.7522(12) 0.070(11) Uiso 1 1 d . . .
C13 C 0.4092(7) 0.0820(5) 0.68468(13) 0.0482(9) Uani 1 1 d . . .
H13 H 0.279(6) 0.170(4) 0.6836(11) 0.059(10) Uiso 1 1 d . . .
N1 N 0.5740(5) 0.1892(3) 0.60207(9) 0.0376(6) Uani 1 1 d . . .
O1 O 0.2659(4) 0.0142(3) 0.56359(8) 0.0548(7) Uani 1 1 d . . .
O2 O 0.9108(4) 0.3501(3) 0.63555(8) 0.0587(7) Uani 1 1 d . . .

loop_
_atom_site_aniso_label
_atom_site_aniso_U_11
_atom_site_aniso_U_22
_atom_site_aniso_U_33
_atom_site_aniso_U_23
_atom_site_aniso_U_13
_atom_site_aniso_U_12
C1 0.0430(19) 0.0361(19) 0.0351(18) -0.0012(16) -0.0024(15) -0.0051(15)
C2 0.0426(19) 0.039(2) 0.0372(18) -0.0049(16) -0.0096(15) -0.0017(16)
C3 0.0397(18) 0.0353(19) 0.0314(17) -0.0026(15) -0.0047(14) -0.0005(15)
C4 0.0330(15) 0.0343(18) 0.0299(17) -0.0045(13) -0.0016(14) -0.0002(14)
C5 0.0382(17) 0.0339(18) 0.0330(17) -0.0019(15) -0.0038(14) -0.0053(15)
C6 0.043(2) 0.040(2) 0.0385(19) -0.0038(16) -0.0139(16) -0.0071(16)
C7 0.048(2) 0.037(2) 0.041(2) 0.0020(17) -0.0083(16) -0.0142(17)
C8 0.0432(18) 0.0366(19) 0.0340(18) 0.0025(16) -0.0057(15) -0.0034(16)
C9 0.054(2) 0.052(2) 0.044(2) 0.0072(19) 0.0066(18) 0.0018(19)
C10 0.071(3) 0.052(3) 0.062(3) 0.018(2) -0.001(2) 0.014(2)
C11 0.067(3) 0.064(3) 0.047(2) 0.022(2) -0.004(2) -0.006(2)
C12 0.058(2) 0.072(3) 0.041(2) 0.009(2) 0.0088(19) -0.001(2)
C13 0.052(2) 0.052(2) 0.040(2) 0.0069(19) 0.0007(17) 0.0055(19)
N1 0.0467(15) 0.0349(15) 0.0311(14) 0.0041(12) -0.0073(12) -0.0080(13)
O1 0.0674(15) 0.0468(14) 0.0498(14) 0.0084(12) -0.0132(12) -0.0255(13)
O2 0.0659(15) 0.0515(15) 0.0575(15) 0.0081(12) -0.0347(13) -0.0136(12)

loop_
_atom_type_symbol
_atom_type_description
_atom_type_scat_dispersion_real
_atom_type_scat_dispersion_imag
_atom_type_scat_source
C C 0.0033 0.0016 'International Tables Vol C Tables 4.2.6.8 and 6.1.1.4'
H H 0.0000 0.0000 'International Tables Vol C Tables 4.2.6.8 and 6.1.1.4'
N N 0.0061 0.0033 'International Tables Vol C Tables 4.2.6.8 and 6.1.1.4'
O O 0.0106 0.0060 'International Tables Vol C Tables 4.2.6.8 and 6.1.1.4'

loop_
_geom_angle_atom_site_label_1
_geom_angle_atom_site_label_2
_geom_angle_atom_site_label_3
_geom_angle
_geom_angle_site_symmetry_1
_geom_angle_site_symmetry_3
_geom_angle_publ_flag
O1 C1 N1 119.8(3) . . ?
O1 C1 C5 123.3(3) . . ?
N1 C1 C5 116.9(3) . . ?
O2 C2 N1 120.5(3) . . ?
O2 C2 C3 122.6(3) . . ?
N1 C2 C3 116.8(3) . . ?
C6 C3 C4 120.0(3) . . ?
C6 C3 C2 120.1(3) . . ?
C4 C3 C2 119.8(3) . . ?
C5 C4 C3 121.4(3) . . ?
C5 C4 C4 119.6(3) . 3_666 ?
C3 C4 C4 119.0(3) . 3_666 ?
C7 C5 C4 120.2(3) . . ?
C7 C5 C1 119.7(3) . . ?
C4 C5 C1 120.1(3) . . ?
C3 C6 C7 121.0(3) . 3_666 ?
C3 C6 H6 118.2(16) . . ?
C7 C6 H6 120.8(16) 3_666 . ?
C5 C7 C6 120.2(3) . 3_666 ?
C5 C7 H7 119.9(18) . . ?
C6 C7 H7 119.8(18) 3_666 . ?
C9 C8 C13 120.4(3) . . ?
C9 C8 N1 120.2(3) . . ?
C13 C8 N1 119.4(3) . . ?
C8 C9 C10 119.4(4) . . ?
C8 C9 H9 119.9(18) . . ?
C10 C9 H9 120.7(18) . . ?
C11 C10 C9 120.6(4) . . ?
C11 C10 H10 121(2) . . ?
C9 C10 H10 119(2) . . ?
C12 C11 C10 119.2(4) . . ?
C12 C11 H11 118(2) . . ?
C10 C11 H11 123(2) . . ?
C11 C12 C13 120.7(4) . . ?
C11 C12 H12 122(2) . . ?
C13 C12 H12 117(2) . . ?
C8 C13 C12 119.6(4) . . ?
C8 C13 H13 121.2(19) . . ?
C12 C13 H13 119.2(19) . . ?
C2 N1 C1 124.6(2) . . ?
C2 N1 C8 118.2(2) . . ?
C1 N1 C8 117.2(2) . . ?

loop_
_geom_bond_atom_site_label_1
_geom_bond_atom_site_label_2
_geom_bond_distance
_geom_bond_site_symmetry_2
_geom_bond_publ_flag
C1 O1 1.212(3) . ?
C1 N1 1.409(3) . ?
C1 C5 1.474(4) . ?
C2 O2 1.209(3) . ?
C2 N1 1.401(3) . ?
C2 C3 1.482(4) . ?
C3 C6 1.370(4) . ?
C3 C4 1.409(3) . ?
C4 C5 1.402(4) . ?
C4 C4 1.417(5) 3_666 ?
C5 C7 1.376(4) . ?
C6 C7 1.394(4) 3_666 ?
C6 H6 0.96(3) . ?
C7 C6 1.394(4) 3_666 ?
C7 H7 0.96(3) . ?
C8 C9 1.365(4) . ?
C8 C13 1.369(4) . ?
C8 N1 1.446(3) . ?
C9 C10 1.384(4) . ?
C9 H9 0.97(3) . ?
C10 C11 1.370(5) . ?
C10 H10 0.92(3) . ?
C11 C12 1.366(5) . ?
C11 H11 0.92(3) . ?
C12 C13 1.377(4) . ?
C12 H12 0.95(3) . ?
C13 H13 0.94(3) . ?
